data_1508369
loop_
_publ_author_name
'Petrov, Anna'
'Jones, Roderick C.'
'Vaughan, Douglas G.'
'Lough, Alan J.'
'Gossage, Robert A.'

_publ_section_title
;
 The Crystal and Molecular Structure of
 (2Z)-2-[3-(4-Methoxybenzoyl)-4,4-dimethyl-1,2-oxazolidin-2-ylidene]-1-(4-methoxyphenyl)ethanone
;
_journal_issue 4
_journal_name_full Crystals
_journal_page_first 229
_journal_page_last 235
_journal_paper_doi 10.3390/cryst1040229
_journal_volume 1
_journal_year 2011
_chemical_formula_moiety 'C22 H23 N O5'
_chemical_formula_sum 'C22 H23 N O5'
_chemical_formula_weight 381.41
_chemical_name_systematic
; 
 ? 
;
_space_group_IT_number 14
_symmetry_cell_setting monoclinic
_symmetry_space_group_name_Hall '-P 2ybc'
_symmetry_space_group_name_H-M 'P 1 21/c 1'
_atom_sites_solution_hydrogens geom
_atom_sites_solution_primary direct
_atom_sites_solution_secondary difmap
_audit_creation_method SHELXL-97
_cell_angle_alpha 90.00
_cell_angle_beta 93.529(3)
_cell_angle_gamma 90.00
_cell_formula_units_Z 8
_cell_length_a 20.9410(11)
_cell_length_b 8.7523(5)
_cell_length_c 21.2291(9)
_cell_measurement_reflns_used 6659
_cell_measurement_temperature 150(1)
_cell_measurement_theta_max 25.1
_cell_measurement_theta_min 2.7
_cell_volume 3883.5(3)
_computing_cell_refinement 'Denzo-SMN (Otwinowski & Minor, 1997)'
_computing_data_collection 'Collect (Nonius B.V., 1997-2002)'
_computing_data_reduction Denzo-SMN
_computing_molecular_graphics 'PLATON (Spek, 2003)'
_computing_publication_material 'SHELXTL V6.1'
_computing_structure_refinement 'SHELXTL V6.1 (Sheldrick, 2008)'
_computing_structure_solution 'SIR-92 (Altomare et al., 1994)'
_diffrn_ambient_temperature 150(1)
_diffrn_detector_area_resol_mean 9
_diffrn_measured_fraction_theta_full 0.964
_diffrn_measured_fraction_theta_max 0.957
_diffrn_measurement_device_type 'Nonius KappaCCD'
_diffrn_measurement_method '\f scans and \w scans with \k offsets'
_diffrn_radiation_monochromator graphite
_diffrn_radiation_source 'fine-focus sealed tube'
_diffrn_radiation_type MoK\a
_diffrn_radiation_wavelength 0.71073
_diffrn_reflns_av_R_equivalents 0.087
_diffrn_reflns_av_sigmaI/netI 0.076
_diffrn_reflns_limit_h_max 24
_diffrn_reflns_limit_h_min -24
_diffrn_reflns_limit_k_max 10
_diffrn_reflns_limit_k_min -10
_diffrn_reflns_limit_l_max 25
_diffrn_reflns_limit_l_min -25
_diffrn_reflns_number 17679
_diffrn_reflns_theta_full 25.00
_diffrn_reflns_theta_max 25.14
_diffrn_reflns_theta_min 2.65
_exptl_absorpt_coefficient_mu 0.093
_exptl_absorpt_correction_T_max 0.990
_exptl_absorpt_correction_T_min 0.701
_exptl_absorpt_correction_type multi-scan
_exptl_absorpt_process_details
;
multi-scan from symmetry-related measurements 
 Sortav (Blessing 1995)
;
_exptl_crystal_colour colourless
_exptl_crystal_density_diffrn 1.305
_exptl_crystal_density_method 'not measured'
_exptl_crystal_description needle
_exptl_crystal_F_000 1616
_exptl_crystal_size_max 0.36
_exptl_crystal_size_mid 0.22
_exptl_crystal_size_min 0.22
_refine_diff_density_max 0.235
_refine_diff_density_min -0.286
_refine_diff_density_rms 0.059
_refine_ls_extinction_method none
_refine_ls_goodness_of_fit_ref 1.083
_refine_ls_hydrogen_treatment constr
_refine_ls_matrix_type full
_refine_ls_number_parameters 514
_refine_ls_number_reflns 6659
_refine_ls_number_restraints 0
_refine_ls_restrained_S_all 1.083
_refine_ls_R_factor_all 0.1167
_refine_ls_R_factor_gt 0.0727
_refine_ls_shift/su_max 0.000
_refine_ls_shift/su_mean 0.000
_refine_ls_structure_factor_coef Fsqd
_refine_ls_weighting_details 'calc w=1/[\s^2^(Fo^2^)+(0.0913P)^2^+2.5627P] where P=(Fo^2^+2Fc^2^)/3'
_refine_ls_weighting_scheme calc
_refine_ls_wR_factor_gt 0.1872
_refine_ls_wR_factor_ref 0.2117
_reflns_number_gt 4314
_reflns_number_total 6659
_reflns_threshold_expression I>2\s(I)
_cod_data_source_file C22H23NO5_crystals-01-00229-s001_DC113.cif
_cod_data_source_block k09193twin_chateigner
_cod_depositor_comments
;
The following automatic conversions were performed:

'_symmetry_cell_setting' value 'Monoclinic' changed to 'monoclinic'
according to the built-in table from CIF Core dictionary named
'cif_core.dic' version 2.4.1 from 2010-06-29.

Automatic conversion script
Id: cif_fix_values 1715 2011-07-08 13:25:40Z adriana 
;
_cod_original_sg_symbol_H-M 'P 21/c'
_cod_database_code 1508369

loop_
_symmetry_equiv_pos_as_xyz
'x, y, z'
'-x, y+1/2, -z+1/2'
'-x, -y, -z'
'x, -y-1/2, z-1/2'

loop_
_atom_site_label
_atom_site_type_symbol
_atom_site_fract_x
_atom_site_fract_y
_atom_site_fract_z
_atom_site_U_iso_or_equiv
_atom_site_adp_type
_atom_site_occupancy
_atom_site_symmetry_multiplicity
_atom_site_calc_flag
_atom_site_refinement_flags
O1A O 0.51247(12) 0.5552(3) 0.30123(12) 0.0484(7) Uani 1 1 d .
O2A O 0.42934(13) 0.7431(3) 0.36563(13) 0.0536(7) Uani 1 1 d .
O3A O 0.42420(14) 0.9106(4) 0.65522(14) 0.0619(8) Uani 1 1 d .
O4A O 0.72263(13) 0.6206(3) 0.33339(13) 0.0536(7) Uani 1 1 d .
O5A O 0.71460(14) 0.5988(3) 0.62689(12) 0.0557(8) Uani 1 1 d .
N1A N 0.61678(14) 0.5651(3) 0.33041(14) 0.0398(7) Uani 1 1 d .
C1A C 0.55536(17) 0.6124(4) 0.34517(17) 0.0400(9) Uani 1 1 d .
C2A C 0.54509(19) 0.4522(5) 0.25997(19) 0.0506(10) Uani 1 1 d .
H2AA H 0.5261 0.4582 0.2162 0.061 Uiso 1 1 calc R
H2AB H 0.5427 0.3454 0.2749 0.061 Uiso 1 1 calc R
C3A C 0.61379(18) 0.5085(5) 0.26380(17) 0.0437(9) Uani 1 1 d .
C4A C 0.6236(2) 0.6386(5) 0.2175(2) 0.0597(12) Uani 1 1 d .
H4AA H 0.6676 0.6767 0.2234 0.090 Uiso 1 1 calc R
H4AB H 0.5936 0.7216 0.2250 0.090 Uiso 1 1 calc R
H4AC H 0.6160 0.6011 0.1742 0.090 Uiso 1 1 calc R
C5A C 0.6606(2) 0.3776(5) 0.2555(2) 0.0560(11) Uani 1 1 d .
H5AA H 0.7042 0.4180 0.2560 0.084 Uiso 1 1 calc R
H5AB H 0.6500 0.3263 0.2152 0.084 Uiso 1 1 calc R
H5AC H 0.6575 0.3044 0.2901 0.084 Uiso 1 1 calc R
C6A C 0.53909(17) 0.7011(4) 0.39332(17) 0.0396(9) Uani 1 1 d .
H6AA H 0.5727 0.7368 0.4216 0.048 Uiso 1 1 calc R
C7A C 0.47426(19) 0.7471(4) 0.40581(18) 0.0422(9) Uani 1 1 d .
C8A C 0.46302(17) 0.7956(4) 0.47146(18) 0.0412(9) Uani 1 1 d .
C9A C 0.40855(19) 0.8816(4) 0.4827(2) 0.0467(10) Uani 1 1 d .
H9AA H 0.3809 0.9124 0.4478 0.056 Uiso 1 1 calc R
C10A C 0.3937(2) 0.9227(4) 0.5424(2) 0.0498(10) Uani 1 1 d .
H10A H 0.3564 0.9814 0.5484 0.060 Uiso 1 1 calc R
C11A C 0.4335(2) 0.8783(5) 0.5940(2) 0.0492(10) Uani 1 1 d .
C12A C 0.48786(19) 0.7912(5) 0.58360(19) 0.0491(10) Uani 1 1 d .
H12A H 0.5150 0.7580 0.6185 0.059 Uiso 1 1 calc R
C13A C 0.50226(19) 0.7534(5) 0.52347(18) 0.0474(10) Uani 1 1 d .
H13A H 0.5401 0.6969 0.5173 0.057 Uiso 1 1 calc R
C14A C 0.3684(2) 0.9967(5) 0.6687(2) 0.0697(14) Uani 1 1 d .
H14A H 0.3672 1.0105 0.7144 0.105 Uiso 1 1 calc R
H14B H 0.3300 0.9416 0.6527 0.105 Uiso 1 1 calc R
H14C H 0.3699 1.0968 0.6482 0.105 Uiso 1 1 calc R
C15A C 0.67519(18) 0.5997(4) 0.36305(18) 0.0427(9) Uani 1 1 d .
C16A C 0.67953(17) 0.6023(4) 0.43260(17) 0.0385(9) Uani 1 1 d .
C17A C 0.64442(18) 0.5051(4) 0.46921(18) 0.0420(9) Uani 1 1 d .
H17A H 0.6129 0.4402 0.4492 0.050 Uiso 1 1 calc R
C18A C 0.65460(17) 0.5014(4) 0.53419(17) 0.0379(9) Uani 1 1 d .
H18A H 0.6308 0.4332 0.5585 0.046 Uiso 1 1 calc R
C19A C 0.69918(18) 0.5967(4) 0.56343(18) 0.0431(9) Uani 1 1 d .
C20A C 0.7342(2) 0.6960(5) 0.52804(19) 0.0520(10) Uani 1 1 d .
H20A H 0.7646 0.7627 0.5485 0.062 Uiso 1 1 calc R
C21A C 0.72473(18) 0.6977(5) 0.46312(19) 0.0470(10) Uani 1 1 d .
H21A H 0.7493 0.7647 0.4390 0.056 Uiso 1 1 calc R
C22A C 0.6868(2) 0.4809(5) 0.66330(19) 0.0603(12) Uani 1 1 d .
H22A H 0.7052 0.4850 0.7068 0.090 Uiso 1 1 calc R
H22B H 0.6958 0.3810 0.6449 0.090 Uiso 1 1 calc R
H22C H 0.6404 0.4962 0.6630 0.090 Uiso 1 1 calc R
O1B O 0.00734(12) 0.9881(3) 0.69813(12) 0.0461(7) Uani 1 1 d .
O2B O -0.07731(12) 0.8053(3) 0.62229(13) 0.0541(7) Uani 1 1 d .
O3B O -0.06713(13) 0.5713(3) 0.34018(13) 0.0529(7) Uani 1 1 d .
O4B O 0.21572(13) 0.8939(3) 0.70217(13) 0.0521(7) Uani 1 1 d .
O5B O 0.21410(14) 0.8385(4) 0.40713(13) 0.0612(8) Uani 1 1 d .
N1B N 0.11230(14) 0.9665(3) 0.68549(14) 0.0387(7) Uani 1 1 d .
C1B C 0.05068(17) 0.9244(4) 0.66155(17) 0.0393(9) Uani 1 1 d .
C2B C 0.04019(18) 1.0940(5) 0.74225(19) 0.0470(10) Uani 1 1 d .
H2BA H 0.0201 1.0941 0.7832 0.056 Uiso 1 1 calc R
H2BB H 0.0392 1.1991 0.7250 0.056 Uiso 1 1 calc R
C3B C 0.10841(18) 1.0343(5) 0.74984(17) 0.0430(9) Uani 1 1 d .
C4B C 0.1157(2) 0.9127(5) 0.80109(19) 0.0526(11) Uani 1 1 d .
H4BA H 0.1597 0.8738 0.8035 0.079 Uiso 1 1 calc R
H4BB H 0.0860 0.8285 0.7909 0.079 Uiso 1 1 calc R
H4BC H 0.1062 0.9574 0.8418 0.079 Uiso 1 1 calc R
C5B C 0.15602(19) 1.1639(5) 0.7611(2) 0.0512(10) Uani 1 1 d .
H5BA H 0.1552 1.2299 0.7238 0.077 Uiso 1 1 calc R
H5BB H 0.1991 1.1216 0.7691 0.077 Uiso 1 1 calc R
H5BC H 0.1445 1.2238 0.7978 0.077 Uiso 1 1 calc R
C6B C 0.03436(18) 0.8323(4) 0.61212(17) 0.0415(9) Uani 1 1 d .
H6BA H 0.0683 0.7911 0.5897 0.050 Uiso 1 1 calc R
C7B C -0.02965(18) 0.7909(5) 0.59027(18) 0.0440(9) Uani 1 1 d .
C8B C -0.03846(17) 0.7260(4) 0.52537(17) 0.0410(9) Uani 1 1 d .
C9B C -0.09037(18) 0.6317(4) 0.50909(18) 0.0444(10) Uani 1 1 d .
H9BA H -0.1189 0.6049 0.5404 0.053 Uiso 1 1 calc R
C10B C -0.10138(19) 0.5759(4) 0.44826(19) 0.0461(10) Uani 1 1 d .
H10B H -0.1366 0.5097 0.4384 0.055 Uiso 1 1 calc R
C11B C -0.06114(19) 0.6167(4) 0.40207(19) 0.0441(9) Uani 1 1 d .
C12B C -0.00890(19) 0.7129(5) 0.41701(19) 0.0456(10) Uani 1 1 d .
H12B H 0.0188 0.7423 0.3853 0.055 Uiso 1 1 calc R
C13B C 0.00194(18) 0.7645(5) 0.47813(18) 0.0438(9) Uani 1 1 d .
H13B H 0.0379 0.8279 0.4883 0.053 Uiso 1 1 calc R
C14B C -0.1219(2) 0.4814(5) 0.3204(2) 0.0589(12) Uani 1 1 d .
H14D H -0.1227 0.4655 0.2746 0.088 Uiso 1 1 calc R
H14E H -0.1609 0.5350 0.3310 0.088 Uiso 1 1 calc R
H14F H -0.1196 0.3823 0.3419 0.088 Uiso 1 1 calc R
C15B C 0.17076(18) 0.9163(4) 0.66380(18) 0.0403(9) Uani 1 1 d .
C16B C 0.17769(17) 0.8987(4) 0.59548(17) 0.0377(9) Uani 1 1 d .
C17B C 0.15056(17) 0.9992(4) 0.55062(18) 0.0400(9) Uani 1 1 d .
H17B H 0.1240 1.0798 0.5637 0.048 Uiso 1 1 calc R
C18B C 0.16155(17) 0.9839(4) 0.48712(18) 0.0404(9) Uani 1 1 d .
H18B H 0.1430 1.0537 0.4570 0.049 Uiso 1 1 calc R
C19B C 0.19978(19) 0.8660(5) 0.46827(18) 0.0467(10) Uani 1 1 d .
C20B C 0.2269(2) 0.7640(5) 0.5120(2) 0.0549(11) Uani 1 1 d .
H20B H 0.2525 0.6821 0.4985 0.066 Uiso 1 1 calc R
C21B C 0.21681(18) 0.7811(5) 0.5751(2) 0.0485(10) Uani 1 1 d .
H21B H 0.2366 0.7126 0.6051 0.058 Uiso 1 1 calc R
C22B C 0.1894(2) 0.9435(5) 0.3596(2) 0.0609(12) Uani 1 1 d .
H22D H 0.2019 0.9097 0.3181 0.091 Uiso 1 1 calc R
H22E H 0.2067 1.0457 0.3686 0.091 Uiso 1 1 calc R
H22F H 0.1426 0.9466 0.3597 0.091 Uiso 1 1 calc R

loop_
_atom_site_aniso_label
_atom_site_aniso_U_11
_atom_site_aniso_U_22
_atom_site_aniso_U_33
_atom_site_aniso_U_23
_atom_site_aniso_U_13
_atom_site_aniso_U_12
O1A 0.0413(15) 0.0611(17) 0.0426(15) -0.0081(13) 0.0011(12) 0.0002(13)
O2A 0.0444(16) 0.073(2) 0.0429(16) 0.0028(14) 0.0008(14) 0.0024(14)
O3A 0.066(2) 0.069(2) 0.0527(18) -0.0190(15) 0.0197(15) -0.0150(16)
O4A 0.0440(16) 0.071(2) 0.0468(16) -0.0032(14) 0.0089(13) -0.0048(14)
O5A 0.0602(18) 0.0665(19) 0.0399(16) -0.0036(14) -0.0001(14) -0.0145(15)
N1A 0.0422(18) 0.0421(18) 0.0352(17) -0.0039(14) 0.0027(14) -0.0004(14)
C1A 0.040(2) 0.042(2) 0.038(2) 0.0022(17) 0.0014(18) -0.0070(17)
C2A 0.054(3) 0.053(2) 0.045(2) -0.012(2) 0.002(2) 0.002(2)
C3A 0.046(2) 0.049(2) 0.035(2) -0.0083(17) 0.0007(17) 0.0059(18)
C4A 0.066(3) 0.072(3) 0.042(2) 0.006(2) 0.009(2) 0.006(2)
C5A 0.057(3) 0.056(3) 0.055(3) -0.015(2) 0.001(2) 0.008(2)
C6A 0.038(2) 0.042(2) 0.039(2) 0.0005(17) 0.0044(17) -0.0021(17)
C7A 0.046(2) 0.040(2) 0.041(2) 0.0047(17) 0.004(2) -0.0021(18)
C8A 0.042(2) 0.038(2) 0.044(2) -0.0018(17) 0.0084(18) -0.0050(17)
C9A 0.046(2) 0.043(2) 0.052(2) 0.0042(19) 0.0081(19) 0.0014(18)
C10A 0.053(2) 0.041(2) 0.057(3) -0.004(2) 0.017(2) -0.0063(19)
C11A 0.057(3) 0.045(2) 0.047(2) -0.0097(19) 0.017(2) -0.015(2)
C12A 0.046(2) 0.059(3) 0.042(2) -0.0020(19) 0.0042(19) -0.002(2)
C13A 0.042(2) 0.057(3) 0.043(2) -0.0041(19) 0.0056(19) -0.0018(19)
C14A 0.083(3) 0.052(3) 0.079(3) -0.017(2) 0.044(3) -0.008(2)
C15A 0.042(2) 0.040(2) 0.047(2) -0.0040(18) 0.0035(19) -0.0008(17)
C16A 0.039(2) 0.034(2) 0.043(2) 0.0015(17) 0.0059(17) 0.0014(17)
C17A 0.040(2) 0.038(2) 0.047(2) 0.0003(17) 0.0000(18) -0.0022(17)
C18A 0.039(2) 0.033(2) 0.042(2) -0.0019(16) 0.0038(17) -0.0026(16)
C19A 0.048(2) 0.043(2) 0.038(2) -0.0026(17) 0.0013(18) 0.0018(18)
C20A 0.056(3) 0.052(2) 0.048(2) -0.006(2) 0.001(2) -0.018(2)
C21A 0.044(2) 0.049(2) 0.048(2) 0.0006(19) -0.0004(19) -0.0089(19)
C22A 0.067(3) 0.076(3) 0.037(2) 0.006(2) 0.003(2) -0.012(2)
O1B 0.0444(15) 0.0538(17) 0.0407(15) -0.0042(13) 0.0073(12) 0.0017(13)
O2B 0.0445(16) 0.075(2) 0.0433(16) 0.0019(14) 0.0089(13) -0.0025(14)
O3B 0.0548(17) 0.0538(17) 0.0496(17) -0.0100(14) -0.0023(14) 0.0026(14)
O4B 0.0466(16) 0.0592(18) 0.0499(16) -0.0047(14) -0.0028(14) 0.0069(14)
O5B 0.067(2) 0.072(2) 0.0452(17) -0.0088(15) 0.0115(15) 0.0110(16)
N1B 0.0374(17) 0.0411(17) 0.0379(17) -0.0016(14) 0.0048(14) 0.0014(14)
C1B 0.039(2) 0.042(2) 0.038(2) 0.0040(17) 0.0091(17) 0.0048(17)
C2B 0.049(2) 0.050(2) 0.043(2) -0.0073(19) 0.0103(19) 0.0020(19)
C3B 0.049(2) 0.047(2) 0.033(2) -0.0011(17) 0.0062(18) 0.0030(19)
C4B 0.058(3) 0.056(3) 0.043(2) 0.006(2) 0.004(2) -0.002(2)
C5B 0.049(2) 0.052(3) 0.053(2) -0.008(2) 0.005(2) 0.002(2)
C6B 0.042(2) 0.043(2) 0.039(2) 0.0026(18) 0.0052(17) 0.0022(18)
C7B 0.045(2) 0.049(2) 0.038(2) 0.0076(18) 0.0050(19) 0.0018(18)
C8B 0.040(2) 0.042(2) 0.041(2) 0.0046(17) 0.0030(17) 0.0025(17)
C9B 0.042(2) 0.044(2) 0.047(2) 0.0085(18) 0.0037(18) -0.0013(18)
C10B 0.043(2) 0.040(2) 0.055(3) 0.0018(19) 0.002(2) -0.0050(18)
C11B 0.047(2) 0.038(2) 0.048(2) -0.0041(18) -0.0009(19) 0.0064(18)
C12B 0.046(2) 0.049(2) 0.043(2) -0.0022(18) 0.0071(18) 0.0016(19)
C13B 0.037(2) 0.049(2) 0.046(2) -0.0021(19) 0.0036(18) -0.0009(18)
C14B 0.063(3) 0.046(3) 0.066(3) -0.006(2) -0.015(2) 0.002(2)
C15B 0.041(2) 0.034(2) 0.046(2) -0.0033(17) 0.0005(19) 0.0032(17)
C16B 0.035(2) 0.037(2) 0.042(2) -0.0007(17) 0.0038(17) -0.0016(16)
C17B 0.042(2) 0.032(2) 0.047(2) -0.0004(17) 0.0081(18) 0.0016(16)
C18B 0.043(2) 0.036(2) 0.043(2) -0.0015(17) 0.0041(18) -0.0039(17)
C19B 0.047(2) 0.052(2) 0.042(2) -0.0063(19) 0.0065(19) -0.0010(19)
C20B 0.053(2) 0.059(3) 0.053(3) -0.010(2) 0.005(2) 0.017(2)
C21B 0.047(2) 0.047(2) 0.052(3) 0.0007(19) -0.0014(19) 0.0112(19)
C22B 0.081(3) 0.058(3) 0.043(2) -0.004(2) 0.003(2) -0.007(2)

loop_
_atom_type_symbol
_atom_type_description
_atom_type_scat_dispersion_real
_atom_type_scat_dispersion_imag
_atom_type_scat_source
C C 0.0033 0.0016 'International Tables Vol C Tables 4.2.6.8 and 6.1.1.4'
H H 0.0000 0.0000 'International Tables Vol C Tables 4.2.6.8 and 6.1.1.4'
N N 0.0061 0.0033 'International Tables Vol C Tables 4.2.6.8 and 6.1.1.4'
O O 0.0106 0.0060 'International Tables Vol C Tables 4.2.6.8 and 6.1.1.4'

loop_
_geom_angle_atom_site_label_1
_geom_angle_atom_site_label_2
_geom_angle_atom_site_label_3
_geom_angle
C1A O1A C2A 109.2(3)
C11A O3A C14A 117.9(4)
C19A O5A C22A 116.3(3)
C15A N1A C1A 127.5(3)
C15A N1A C3A 121.6(3)
C1A N1A C3A 108.8(3)
C6A C1A O1A 123.4(3)
C6A C1A N1A 128.2(3)
O1A C1A N1A 108.4(3)
O1A C2A C3A 104.2(3)
N1A C3A C2A 98.2(3)
N1A C3A C5A 111.6(3)
C2A C3A C5A 111.3(3)
N1A C3A C4A 111.3(3)
C2A C3A C4A 111.9(3)
C5A C3A C4A 111.9(3)
C1A C6A C7A 125.5(4)
O2A C7A C6A 123.2(4)
O2A C7A C8A 119.9(3)
C6A C7A C8A 116.9(3)
C13A C8A C9A 117.2(4)
C13A C8A C7A 123.3(4)
C9A C8A C7A 119.3(4)
C10A C9A C8A 122.1(4)
C9A C10A C11A 119.7(4)
O3A C11A C10A 125.6(4)
O3A C11A C12A 115.6(4)
C10A C11A C12A 118.9(4)
C13A C12A C11A 120.4(4)
C12A C13A C8A 121.6(4)
O4A C15A N1A 119.4(3)
O4A C15A C16A 120.8(3)
N1A C15A C16A 119.8(3)
C21A C16A C17A 118.3(3)
C21A C16A C15A 118.3(3)
C17A C16A C15A 123.2(3)
C18A C17A C16A 121.1(3)
C19A C18A C17A 119.7(3)
O5A C19A C18A 124.6(4)
O5A C19A C20A 115.2(3)
C18A C19A C20A 120.2(4)
C21A C20A C19A 120.0(4)
C20A C21A C16A 120.6(4)
C1B O1B C2B 108.9(3)
C11B O3B C14B 117.7(3)
C19B O5B C22B 117.5(3)
C15B N1B C1B 126.7(3)
C15B N1B C3B 121.4(3)
C1B N1B C3B 109.5(3)
C6B C1B O1B 123.1(3)
C6B C1B N1B 128.3(3)
O1B C1B N1B 108.5(3)
O1B C2B C3B 104.6(3)
N1B C3B C5B 111.6(3)
N1B C3B C2B 98.2(3)
C5B C3B C2B 111.3(3)
N1B C3B C4B 111.5(3)
C5B C3B C4B 111.9(3)
C2B C3B C4B 111.6(3)
C1B C6B C7B 126.0(4)
O2B C7B C6B 124.0(4)
O2B C7B C8B 119.0(4)
C6B C7B C8B 117.0(3)
C9B C8B C13B 117.7(4)
C9B C8B C7B 120.4(3)
C13B C8B C7B 121.8(4)
C10B C9B C8B 121.5(4)
C11B C10B C9B 119.8(4)
O3B C11B C10B 125.7(4)
O3B C11B C12B 114.5(3)
C10B C11B C12B 119.8(4)
C13B C12B C11B 119.4(4)
C12B C13B C8B 121.8(4)
O4B C15B N1B 118.9(3)
O4B C15B C16B 121.4(3)
N1B C15B C16B 119.7(3)
C17B C16B C21B 118.4(3)
C17B C16B C15B 123.1(3)
C21B C16B C15B 118.4(3)
C18B C17B C16B 121.2(3)
C19B C18B C17B 119.2(4)
O5B C19B C18B 124.8(4)
O5B C19B C20B 114.7(4)
C18B C19B C20B 120.6(4)
C21B C20B C19B 120.1(4)
C20B C21B C16B 120.5(4)

loop_
_geom_bond_atom_site_label_1
_geom_bond_atom_site_label_2
_geom_bond_distance
O1A C1A 1.351(4)
O1A C2A 1.456(5)
O2A C7A 1.231(4)
O3A C11A 1.357(5)
O3A C14A 1.434(5)
O4A C15A 1.222(4)
O5A C19A 1.366(5)
O5A C22A 1.434(5)
N1A C15A 1.401(5)
N1A C1A 1.405(5)
N1A C3A 1.496(5)
C1A C6A 1.344(5)
C2A C3A 1.518(6)
C3A C5A 1.524(5)
C3A C4A 1.527(6)
C6A C7A 1.456(5)
C7A C8A 1.489(5)
C8A C13A 1.385(6)
C8A C9A 1.399(5)
C9A C10A 1.371(6)
C10A C11A 1.391(6)
C11A C12A 1.398(6)
C12A C13A 1.370(6)
C15A C16A 1.474(5)
C16A C21A 1.392(5)
C16A C17A 1.392(5)
C17A C18A 1.383(5)
C18A C19A 1.372(5)
C19A C20A 1.387(6)
C20A C21A 1.380(6)
O1B C1B 1.351(4)
O1B C2B 1.459(5)
O2B C7B 1.248(4)
O3B C11B 1.371(5)
O3B C14B 1.433(5)
O4B C15B 1.222(4)
O5B C19B 1.371(5)
O5B C22B 1.437(5)
N1B C15B 1.405(5)
N1B C1B 1.407(5)
N1B C3B 1.496(5)
C1B C6B 1.350(5)
C2B C3B 1.520(5)
C3B C5B 1.519(6)
C3B C4B 1.523(5)
C6B C7B 1.438(5)
C7B C8B 1.491(5)
C8B C9B 1.391(5)
C8B C13B 1.393(5)
C9B C10B 1.387(5)
C10B C11B 1.379(5)
C11B C12B 1.401(6)
C12B C13B 1.379(5)
C15B C16B 1.475(5)
C16B C17B 1.392(5)
C16B C21B 1.400(5)
C17B C18B 1.388(5)
C18B C19B 1.380(5)
C19B C20B 1.384(6)
C20B C21B 1.378(6)

loop_
_cod_related_entry_id
_cod_related_entry_code
_cod_related_entry_database
1 12263914 ChemSpider
